data_2020083
loop_
_publ_author_name
'Palomo-Molina, Juliana'
'Garc\'ia-B\'aez, Efr\'en V.'
'Contreras, Rosalinda'
'Pineda-Urbina, Kayim'
'Ramos-Organillo, Angel'

_publ_section_title
;
 Aminosilanes derived from 1<i>H</i>-benzimidazole-2(3<i>H</i>)-thione
;
_journal_coeditor_code FN3201
_journal_issue 9
_journal_name_full 'Acta Crystallographica Section C'
_journal_page_first
;
;
_journal_paper_doi 10.1107/S2053229615014503
_journal_volume 71
_journal_year 2015
_chemical_formula_iupac 'C10 H14 N2 S Si'
_chemical_formula_moiety 'C10 H14 N2 S Si'
_chemical_formula_sum 'C10 H14 N2 S Si'
_chemical_formula_weight 222.38
_chemical_name_systematic
;
1-Trimethylsilyl-1<i>H</i>-benzimidazole-2(<i>3H</i>)-thione
;
_space_group_crystal_system monoclinic
_space_group_IT_number 14
_space_group_name_Hall '-P 2ybc'
_space_group_name_H-M_alt 'P 1 21/c 1'
_symmetry_space_group_name_Hall '-P 2ybc'
_symmetry_space_group_name_H-M 'P 1 21/c 1'
_atom_sites_solution_hydrogens geom
_audit_creation_method SHELXL-2014/5
_cell_angle_alpha 90
_cell_angle_beta 93.8590(10)
_cell_angle_gamma 90
_cell_formula_units_Z 8
_cell_length_a 9.8057(2)
_cell_length_b 15.8032(4)
_cell_length_c 15.8658(5)
_cell_measurement_reflns_used 60
_cell_measurement_temperature 293(2)
_cell_measurement_theta_max 25
_cell_measurement_theta_min 20
_cell_volume 2453.01(11)
_computing_cell_refinement
;
SCALEPACK (Otwinowski & Minor, 1997)
;
_computing_data_collection
;
COLLECT (Nonius, 2000)
;
_computing_data_reduction
;
DENZO and SCALEPACK (Otwinowski & Minor, 1997)
;
_computing_molecular_graphics
;
XPMA (Zsolnai, 1997)
;
_computing_publication_material
;
SHELXL2014 (Sheldrick, 2015)
;
_computing_structure_refinement
;
SHELXL2014 (Sheldrick, 2015)
;
_computing_structure_solution
;
SHELXS97 (Sheldrick, 2008)
;
_diffrn_ambient_temperature 293(2)
_diffrn_detector_area_resol_mean 3
_diffrn_measured_fraction_theta_full 0.999
_diffrn_measured_fraction_theta_max 0.989
_diffrn_measurement_device_type 'Nonius Kappa CCD area-detector'
_diffrn_measurement_method \w
_diffrn_radiation_monochromator graphite
_diffrn_radiation_source 'fine-focus sealed tube'
_diffrn_radiation_type MoK\a
_diffrn_radiation_wavelength 0.71073
_diffrn_reflns_av_R_equivalents 0.0964
_diffrn_reflns_limit_h_max 12
_diffrn_reflns_limit_h_min -12
_diffrn_reflns_limit_k_max 20
_diffrn_reflns_limit_k_min -20
_diffrn_reflns_limit_l_max 19
_diffrn_reflns_limit_l_min -20
_diffrn_reflns_number 29355
_diffrn_reflns_theta_full 25.242
_diffrn_reflns_theta_max 27.475
_diffrn_reflns_theta_min 2.082
_diffrn_standards_interval_time 0
_diffrn_standards_number 100
_exptl_absorpt_coefficient_mu 0.328
_exptl_absorpt_correction_T_max 0.8620
_exptl_absorpt_correction_T_min 0.8614
_exptl_absorpt_correction_type sphere
_exptl_absorpt_process_details
;
Interpolation using  Int. Tables Vol. C (1992) p. 523, Table 6.3.3.3,
for
values of muR in the range 0--2.5, and Int. Tables Vol.II (1959) p.
302,
Table 5.3.6 B, for muR in the range 2.6--10.0.
The interpolation procedure of Dwiggins (1975) is used with some
modification.
;
_exptl_crystal_colour colourless
_exptl_crystal_density_diffrn 1.204
_exptl_crystal_description block
_exptl_crystal_F_000 944
_exptl_crystal_size_max 0.20
_exptl_crystal_size_mid 0.20
_exptl_crystal_size_min 0.15
_exptl_crystal_size_rad 0.1500
_refine_diff_density_max 0.210
_refine_diff_density_min -0.240
_refine_ls_extinction_method none
_refine_ls_goodness_of_fit_ref 1.002
_refine_ls_hydrogen_treatment constr
_refine_ls_matrix_type full
_refine_ls_number_parameters 259
_refine_ls_number_reflns 5554
_refine_ls_number_restraints 0
_refine_ls_restrained_S_all 1.002
_refine_ls_R_factor_all 0.1082
_refine_ls_R_factor_gt 0.0493
_refine_ls_shift/su_max 0.021
_refine_ls_shift/su_mean 0.001
_refine_ls_structure_factor_coef Fsqd
_refine_ls_weighting_details 'w = 1/[\s^2^(Fo^2^)+(0.0633P)^2^+0.2886P] where P=(Fo^2^+2Fc^2^)/3'
_refine_ls_weighting_scheme calc
_refine_ls_wR_factor_gt 0.1139
_refine_ls_wR_factor_ref 0.1376
_reflns_number_gt 3199
_reflns_number_total 5554
_reflns_threshold_expression I>2\s(I)
_cod_data_source_file fn3201sup1.cif
_cod_data_source_block 3
_cod_database_code 2020083
_shelx_space_group_comment
;
The symmetry employed for this shelxl refinement is uniquely defined
by the following loop, which should always be used as a source of
symmetry information in preference to the above space-group names.
They are only intended as comments.
;
_shelxl_version_number 2014/5

loop_
_space_group_symop_operation_xyz
'x, y, z'
'-x, y+1/2, -z+1/2'
'-x, -y, -z'
'x, -y-1/2, z-1/2'

loop_
_atom_site_type_symbol
_atom_site_label
_atom_site_fract_x
_atom_site_fract_y
_atom_site_fract_z
_atom_site_U_iso_or_equiv
_atom_site_adp_type
_atom_site_calc_flag
_atom_site_occupancy
S S1 0.82440(7) 0.33390(5) -0.08409(5) 0.0743(3) Uani d 1
Si Si1 0.72585(7) 0.27663(5) 0.10559(5) 0.0593(2) Uani d 1
N N1 0.62117(19) 0.33350(12) 0.02544(12) 0.0516(5) Uani d 1
N N3 0.5713(2) 0.40073(13) -0.09430(13) 0.0567(5) Uani d 1
H H3 0.5788 0.4220 -0.1437 0.068 Uiso calc 1
C C2 0.6702(3) 0.35663(16) -0.05052(16) 0.0540(6) Uani d 1
C C4 0.3314(3) 0.44625(17) -0.06900(19) 0.0649(7) Uani d 1
H H4 0.3138 0.4750 -0.1197 0.078 Uiso calc 1
C C5 0.2354(3) 0.44054(19) -0.0107(2) 0.0740(8) Uani d 1
H H5 0.1501 0.4652 -0.0222 0.089 Uiso calc 1
C C6 0.2631(3) 0.3988(2) 0.0649(2) 0.0743(8) Uani d 1
H H6 0.1958 0.3966 0.1035 0.089 Uiso calc 1
C C7 0.3879(3) 0.35996(18) 0.08536(18) 0.0656(7) Uani d 1
H H7 0.4053 0.3319 0.1365 0.079 Uiso calc 1
C C8 0.4853(2) 0.36489(15) 0.02638(16) 0.0515(6) Uani d 1
C C9 0.4568(2) 0.40705(15) -0.04922(16) 0.0518(6) Uani d 1
C C20 0.7631(3) 0.17130(18) 0.06240(19) 0.0724(8) Uani d 1
H H20A 0.6952 0.1317 0.0782 0.109 Uiso calc 1
H H20B 0.8517 0.1529 0.0846 0.109 Uiso calc 1
H H20C 0.7618 0.1745 0.0019 0.109 Uiso calc 1
C C21 0.8813(3) 0.3392(2) 0.1347(2) 0.0952(11) Uani d 1
H H21A 0.8557 0.3931 0.1566 0.143 Uiso calc 1
H H21B 0.9320 0.3475 0.0856 0.143 Uiso calc 1
H H21C 0.9371 0.3094 0.1770 0.143 Uiso calc 1
C C22 0.6279(4) 0.2639(3) 0.19972(19) 0.0971(12) Uani d 1
H H22A 0.6846 0.2378 0.2441 0.146 Uiso calc 1
H H22B 0.5496 0.2288 0.1861 0.146 Uiso calc 1
H H22C 0.5983 0.3183 0.2181 0.146 Uiso calc 1
S S2 0.41465(7) 0.49235(5) 0.27755(4) 0.0645(2) Uani d 1
Si Si2 0.25642(8) 0.35791(5) 0.40605(5) 0.0638(2) Uani d 1
N N11 0.17856(19) 0.44585(13) 0.34850(13) 0.0530(5) Uani d 1
N N13 0.15541(19) 0.54650(13) 0.25194(13) 0.0542(5) Uani d 1
H H13 0.1744 0.5824 0.2137 0.065 Uiso calc 1
C C12 0.2474(2) 0.49487(15) 0.29285(15) 0.0498(6) Uani d 1
C C14 -0.0965(3) 0.57291(19) 0.25713(19) 0.0715(8) Uani d 1
H H14 -0.1033 0.6156 0.2167 0.086 Uiso calc 1
C C15 -0.2088(3) 0.5458(2) 0.2971(2) 0.0868(10) Uani d 1
H H15 -0.2932 0.5711 0.2841 0.104 Uiso calc 1
C C16 -0.1981(3) 0.4822(3) 0.3559(2) 0.0965(11) Uani d 1
H H16 -0.2762 0.4644 0.3810 0.116 Uiso calc 1
C C17 -0.0746(3) 0.4436(2) 0.3789(2) 0.0837(10) Uani d 1
H H17 -0.0689 0.4008 0.4192 0.100 Uiso calc 1
C C18 0.0396(2) 0.47021(17) 0.34055(16) 0.0563(6) Uani d 1
C C19 0.0272(2) 0.53378(17) 0.27982(16) 0.0549(6) Uani d 1
C C23 0.2899(5) 0.2784(2) 0.3261(3) 0.1273(15) Uani d 1
H H23A 0.3674 0.2955 0.2964 0.191 Uiso calc 1
H H23B 0.2113 0.2732 0.2870 0.191 Uiso calc 1
H H23C 0.3085 0.2249 0.3531 0.191 Uiso calc 1
C C24 0.4101(4) 0.3910(3) 0.4689(3) 0.1213(16) Uani d 1
H H24A 0.4233 0.3552 0.5177 0.182 Uiso calc 1
H H24B 0.3999 0.4486 0.4867 0.182 Uiso calc 1
H H24C 0.4878 0.3865 0.4355 0.182 Uiso calc 1
C C25 0.1363(3) 0.3166(3) 0.4803(2) 0.1084(13) Uani d 1
H H25 0.1828 0.2770 0.5181 0.163 Uiso calc 1
H H25B 0.0617 0.2887 0.4494 0.163 Uiso calc 1
H H25C 0.1017 0.3625 0.5122 0.163 Uiso calc 1

loop_
_atom_site_aniso_label
_atom_site_aniso_U_11
_atom_site_aniso_U_22
_atom_site_aniso_U_33
_atom_site_aniso_U_12
_atom_site_aniso_U_13
_atom_site_aniso_U_23
S1 0.0615(4) 0.0868(6) 0.0762(5) 0.0191(4) 0.0171(3) 0.0267(4)
Si1 0.0585(4) 0.0614(5) 0.0576(4) 0.0110(3) 0.0009(3) 0.0068(3)
N1 0.0481(11) 0.0519(12) 0.0544(12) 0.0052(9) 0.0019(9) 0.0042(10)
N3 0.0563(12) 0.0593(13) 0.0539(12) 0.0033(10) -0.0012(10) 0.0097(10)
C2 0.0541(14) 0.0513(15) 0.0561(15) 0.0025(11) 0.0001(11) 0.0025(12)
C4 0.0563(16) 0.0571(17) 0.0787(19) 0.0055(13) -0.0155(14) -0.0023(14)
C5 0.0488(16) 0.0658(18) 0.106(2) 0.0088(13) -0.0080(16) -0.0126(17)
C6 0.0494(16) 0.081(2) 0.094(2) 0.0030(14) 0.0121(15) -0.0082(18)
C7 0.0565(16) 0.0690(18) 0.0720(18) 0.0012(13) 0.0105(13) -0.0003(14)
C8 0.0479(14) 0.0443(13) 0.0614(15) -0.0002(11) -0.0029(11) -0.0041(12)
C9 0.0470(14) 0.0442(14) 0.0632(15) -0.0010(10) -0.0046(11) -0.0055(11)
C20 0.0755(19) 0.0620(18) 0.080(2) 0.0176(14) 0.0106(15) 0.0116(15)
C21 0.081(2) 0.101(3) 0.098(2) 0.0015(19) -0.0279(18) -0.003(2)
C22 0.103(2) 0.123(3) 0.068(2) 0.044(2) 0.0187(17) 0.0232(19)
S2 0.0470(4) 0.0746(5) 0.0727(5) 0.0043(3) 0.0094(3) 0.0152(4)
Si2 0.0542(4) 0.0568(5) 0.0798(5) -0.0029(3) -0.0002(4) 0.0199(4)
N11 0.0459(11) 0.0509(12) 0.0621(12) -0.0029(9) 0.0030(9) 0.0092(10)
N13 0.0502(12) 0.0541(13) 0.0586(12) -0.0003(10) 0.0058(9) 0.0118(10)
C12 0.0482(13) 0.0468(14) 0.0540(14) -0.0013(11) 0.0011(11) 0.0000(11)
C14 0.0561(17) 0.081(2) 0.0753(19) 0.0097(14) -0.0088(14) 0.0132(16)
C15 0.0458(16) 0.115(3) 0.099(2) 0.0122(17) 0.0009(15) 0.012(2)
C16 0.0466(17) 0.135(3) 0.109(3) 0.0011(18) 0.0124(16) 0.030(2)
C17 0.0556(17) 0.100(3) 0.096(2) -0.0059(16) 0.0103(15) 0.0340(19)
C18 0.0456(14) 0.0609(16) 0.0620(15) -0.0030(12) 0.0008(11) 0.0045(13)
C19 0.0461(14) 0.0594(16) 0.0587(15) -0.0018(11) -0.0003(11) 0.0020(12)
C23 0.173(4) 0.061(2) 0.149(4) 0.020(2) 0.021(3) 0.001(2)
C24 0.077(2) 0.158(4) 0.124(3) -0.029(2) -0.032(2) 0.056(3)
C25 0.080(2) 0.116(3) 0.129(3) -0.001(2) 0.011(2) 0.069(3)

loop_
_atom_type_symbol
_atom_type_description
_atom_type_scat_dispersion_real
_atom_type_scat_dispersion_imag
_atom_type_scat_source
C C 0.0033 0.0016 'International Tables Vol C Tables 4.2.6.8 and 6.1.1.4'
H H 0.0000 0.0000 'International Tables Vol C Tables 4.2.6.8 and 6.1.1.4'
N N 0.0061 0.0033 'International Tables Vol C Tables 4.2.6.8 and 6.1.1.4'
S S 0.1246 0.1234 'International Tables Vol C Tables 4.2.6.8 and 6.1.1.4'
Si Si 0.0817 0.0704 'International Tables Vol C Tables 4.2.6.8 and 6.1.1.4'

loop_
_geom_angle_atom_site_label_1
_geom_angle_atom_site_label_2
_geom_angle_atom_site_label_3
_geom_angle
_geom_angle_publ_flag
N1 Si1 C22 108.72(12) yes
N1 Si1 C20 107.62(12) yes
C22 Si1 C20 109.24(16) yes
N1 Si1 C21 109.12(13) yes
C22 Si1 C21 108.81(18) yes
C20 Si1 C21 113.23(16) yes
C2 N1 C8 107.39(19) no
C2 N1 Si1 122.00(16) yes
C8 N1 Si1 130.56(17) yes
C2 N3 C9 110.7(2) no
C2 N3 H3 124.6 ?
C9 N3 H3 124.6 ?
N3 C2 N1 107.9(2) no
N3 C2 S1 125.48(19) yes
N1 C2 S1 126.65(18) yes
C5 C4 C9 117.1(3) ?
C5 C4 H4 121.4 ?
C9 C4 H4 121.4 ?
C4 C5 C6 121.1(3) ?
C4 C5 H5 119.5 ?
C6 C5 H5 119.5 ?
C5 C6 C7 122.2(3) ?
C5 C6 H6 118.9 ?
C7 C6 H6 118.9 ?
C8 C7 C6 117.1(3) ?
C8 C7 H7 121.5 ?
C6 C7 H7 121.5 ?
C9 C8 C7 120.3(2) ?
C9 C8 N1 107.1(2) no
C7 C8 N1 132.6(2) no
N3 C9 C8 107.0(2) no
N3 C9 C4 130.9(3) no
C8 C9 C4 122.2(3) ?
Si1 C20 H20A 109.5 ?
Si1 C20 H20B 109.5 ?
H20A C20 H20B 109.5 ?
Si1 C20 H20C 109.5 ?
H20A C20 H20C 109.5 ?
H20B C20 H20C 109.5 ?
Si1 C21 H21A 109.5 ?
Si1 C21 H21B 109.5 ?
H21A C21 H21B 109.5 ?
Si1 C21 H21C 109.5 ?
H21A C21 H21C 109.5 ?
H21B C21 H21C 109.5 ?
Si1 C22 H22A 109.5 ?
Si1 C22 H22B 109.5 ?
H22A C22 H22B 109.5 ?
Si1 C22 H22C 109.5 ?
H22A C22 H22C 109.5 ?
H22B C22 H22C 109.5 ?
N11 Si2 C24 111.21(15) yes
N11 Si2 C23 105.51(15) yes
C24 Si2 C23 113.3(2) yes
N11 Si2 C25 109.27(13) yes
C24 Si2 C25 106.95(19) yes
C23 Si2 C25 110.6(2) yes
C12 N11 C18 107.40(19) no
C12 N11 Si2 123.12(16) yes
C18 N11 Si2 128.88(17) yes
C12 N13 C19 110.6(2) no
C12 N13 H13 124.7 ?
C19 N13 H13 124.7 ?
N13 C12 N11 107.9(2) no
N13 C12 S2 125.02(19) yes
N11 C12 S2 127.12(18) yes
C15 C14 C19 117.0(3) ?
C15 C14 H14 121.5 ?
C19 C14 H14 121.5 ?
C16 C15 C14 121.0(3) ?
C16 C15 H15 119.5 ?
C14 C15 H15 119.5 ?
C15 C16 C17 121.9(3) ?
C15 C16 H16 119.1 ?
C17 C16 H16 119.1 ?
C18 C17 C16 118.3(3) ?
C18 C17 H17 120.9 ?
C16 C17 H17 120.9 ?
C17 C18 C19 119.4(2) ?
C17 C18 N11 133.3(3) no
C19 C18 N11 107.3(2) no
N13 C19 C14 130.8(2) no
N13 C19 C18 106.8(2) no
C14 C19 C18 122.4(2) ?
Si2 C23 H23A 109.5 ?
Si2 C23 H23B 109.5 ?
H23A C23 H23B 109.5 ?
Si2 C23 H23C 109.5 ?
H23A C23 H23C 109.5 ?
H23B C23 H23C 109.5 ?
Si2 C24 H24A 109.5 ?
Si2 C24 H24B 109.5 ?
H24A C24 H24B 109.5 ?
Si2 C24 H24C 109.5 ?
H24A C24 H24C 109.5 ?
H24B C24 H24C 109.5 ?
Si2 C25 H25 109.5 ?
Si2 C25 H25B 109.5 ?
H25 C25 H25B 109.5 ?
Si2 C25 H25C 109.5 ?
H25 C25 H25C 109.5 ?
H25B C25 H25C 109.5 ?

loop_
_geom_bond_atom_site_label_1
_geom_bond_atom_site_label_2
_geom_bond_distance
_geom_bond_publ_flag
S1 C2 1.676(3) yes
Si1 N1 1.817(2) yes
Si1 C22 1.841(3) yes
Si1 C20 1.846(3) yes
Si1 C21 1.850(3) yes
N1 C2 1.377(3) no
N1 C8 1.423(3) no
N3 C2 1.348(3) no
N3 C9 1.374(3) no
N3 H3 0.8600 ?
C4 C5 1.366(4) no
C4 C9 1.394(3) no
C4 H4 0.9300 ?
C5 C6 1.380(4) no
C5 H5 0.9300 ?
C6 C7 1.388(4) no
C6 H6 0.9300 ?
C7 C8 1.384(4) no
C7 H7 0.9300 ?
C8 C9 1.384(3) no
C20 H20A 0.9600 ?
C20 H20B 0.9600 ?
C20 H20C 0.9600 ?
C21 H21A 0.9600 ?
C21 H21B 0.9600 ?
C21 H21C 0.9600 ?
C22 H22A 0.9600 ?
C22 H22B 0.9600 ?
C22 H22C 0.9600 ?
S2 C12 1.675(2) yes
Si2 N11 1.804(2) yes
Si2 C24 1.827(3) yes
Si2 C23 1.830(4) yes
Si2 C25 1.841(3) yes
N11 C12 1.384(3) no
N11 C18 1.413(3) no
N13 C12 1.350(3) no
N13 C19 1.375(3) no
N13 H13 0.8600 ?
C14 C15 1.375(4) ?
C14 C19 1.388(4) ?
C14 H14 0.9300 ?
C15 C16 1.371(5) ?
C15 H15 0.9300 ?
C16 C17 1.383(4) ?
C16 H16 0.9300 ?
C17 C18 1.375(4) ?
C17 H17 0.9300 ?
C18 C19 1.392(3) ?
C23 H23A 0.9600 ?
C23 H23B 0.9600 ?
C23 H23C 0.9600 ?
C24 H24A 0.9600 ?
C24 H24B 0.9600 ?
C24 H24C 0.9600 ?
C25 H25 0.9600 ?
C25 H25B 0.9600 ?
C25 H25C 0.9600 ?

loop_
_geom_hbond_atom_site_label_D
_geom_hbond_atom_site_label_H
_geom_hbond_atom_site_label_A
_geom_hbond_site_symmetry_A
_geom_hbond_distance_DH
_geom_hbond_distance_HA
_geom_hbond_distance_DA
_geom_hbond_angle_DHA
N3 H3 S2 3_665 0.86 2.52 3.374(2) 170.0
N13 H13 S1 3_665 0.86 2.45 3.282(2) 164.4
C21 H21B S1 . 0.96 2.83 3.480(4) 125.5

loop_
_geom_torsion_atom_site_label_1
_geom_torsion_atom_site_label_2
_geom_torsion_atom_site_label_3
_geom_torsion_atom_site_label_4
_geom_torsion
_geom_torsion_publ_flag
C22 Si1 N1 C2 176.3(2) yes
C20 Si1 N1 C2 -65.5(2) yes
C21 Si1 N1 C2 57.8(2) yes
C22 Si1 N1 C8 -1.1(3) yes
C20 Si1 N1 C8 117.1(2) yes
C21 Si1 N1 C8 -119.6(2) yes
C9 N3 C2 N1 -0.4(3) no
C9 N3 C2 S1 179.14(18) yes
C8 N1 C2 N3 0.6(3) no
Si1 N1 C2 N3 -177.32(16) yes
C8 N1 C2 S1 -178.90(19) yes
Si1 N1 C2 S1 3.2(3) yes
C9 C4 C5 C6 1.0(4) ?
C4 C5 C6 C7 -0.7(5) ?
C5 C6 C7 C8 0.2(4) ?
C6 C7 C8 C9 0.0(4) ?
C6 C7 C8 N1 -180.0(3) no
C2 N1 C8 C9 -0.6(2) no
Si1 N1 C8 C9 177.06(17) yes
C2 N1 C8 C7 179.3(3) no
Si1 N1 C8 C7 -3.0(4) yes
C2 N3 C9 C8 0.0(3) no
C2 N3 C9 C4 -180.0(3) no
C7 C8 C9 N3 -179.6(2) no
N1 C8 C9 N3 0.4(2) no
C7 C8 C9 C4 0.4(4) ?
N1 C8 C9 C4 -179.7(2) no
C5 C4 C9 N3 179.1(3) no
C5 C4 C9 C8 -0.8(4) ?
C24 Si2 N11 C12 56.7(3) yes
C23 Si2 N11 C12 -66.5(2) yes
C25 Si2 N11 C12 174.5(2) yes
C24 Si2 N11 C18 -133.4(3) yes
C23 Si2 N11 C18 103.4(3) yes
C25 Si2 N11 C18 -15.6(3) yes
C19 N13 C12 N11 0.8(3) no
C19 N13 C12 S2 -179.11(18) yes
C18 N11 C12 N13 -0.5(3) no
Si2 N11 C12 N13 171.28(16) yes
C18 N11 C12 S2 179.38(19) yes
Si2 N11 C12 S2 -8.8(3) yes
C19 C14 C15 C16 -0.8(5) ?
C14 C15 C16 C17 1.3(6) ?
C15 C16 C17 C18 -0.5(6) ?
C16 C17 C18 C19 -0.7(5) ?
C16 C17 C18 N11 179.8(3) no
C12 N11 C18 C17 179.6(3) no
Si2 N11 C18 C17 8.5(5) yes
C12 N11 C18 C19 0.1(3) no
Si2 N11 C18 C19 -171.09(18) yes
C12 N13 C19 C14 178.8(3) no
C12 N13 C19 C18 -0.7(3) no
C15 C14 C19 N13 -179.9(3) no
C15 C14 C19 C18 -0.4(4) ?
C17 C18 C19 N13 -179.2(3) no
N11 C18 C19 N13 0.4(3) no
C17 C18 C19 C14 1.2(4) ?
N11 C18 C19 C14 -179.2(2) no

_cod_database_fobs_code 2020083
